data_7006950
loop_
_publ_author_name
'Hitchcock, Peter B.'
'Huang, Qigu'
'Lappert, Michael F.'
'Wei, Xue-Hong'
'Zhou, Meisu'

_publ_section_title
;
 Synthesis and structures of some heterometallic [(Li, Y)2, (M3, Ce) (M
 = Li or Na), (Li, Zr2) and (Li, Zr)4] oligomeric diamides derived from
 1,2-bis(neopentylamino)benzene.
;
_journal_issue 24
_journal_name_full 'Dalton transactions (Cambridge, England : 2003)'
_journal_page_first 2991
_journal_page_last 2997
_journal_paper_doi 10.1039/b515790k
_journal_year 2006
_chemical_compound_source 'synthesis as described'
_chemical_formula_moiety 'C50 H83 Ce Li1.82 N6 Na1.18 O0.5'
_chemical_formula_sum 'C50 H83 Ce Li1.82 N6 Na1.18 O0.5'
_chemical_formula_weight 956.06
_chemical_name_systematic
;
?
;
_space_group_IT_number 62
_symmetry_cell_setting orthorhombic
_symmetry_Int_Tables_number 62
_symmetry_space_group_name_Hall '-P 2ac 2n'
_symmetry_space_group_name_H-M 'P n m a'
_atom_sites_solution_hydrogens geom
_atom_sites_solution_primary direct
_atom_sites_solution_secondary difmap
_audit_conform_dict_location ftp://ftp.iucr.org/pub/cif_core.dic
_audit_conform_dict_name cif_core.dic
_audit_conform_dict_version 2.2
_audit_creation_date 2003-06-09T16:31:17-00:00
_audit_creation_method 'WinGX routine CIF_UPDATE'
_cell_angle_alpha 90
_cell_angle_beta 90
_cell_angle_gamma 90
_cell_formula_units_Z 4
_cell_length_a 20.7058(2)
_cell_length_b 17.7310(2)
_cell_length_c 17.3470(2)
_cell_measurement_reflns_used 68538
_cell_measurement_temperature 173(2)
_cell_measurement_theta_max 27.485
_cell_measurement_theta_min 3.705
_cell_measurement_wavelength 0.71073
_cell_volume 6368.68(12)
_computing_cell_refinement 'HKL Scalepack (Otwinowski & Minor 1997)'
_computing_data_collection 'Collect (Nonius BV, 1997-2000)'
_computing_data_reduction 'HKL Denzo and Scalepack (Otwinowski & Minor 1997)'
_computing_molecular_graphics 'Ortep-3 for Windows (Farrugia, 1997)'
_computing_publication_material 'WinGX publication routines (Farrugia, 1999)'
_computing_structure_refinement 'SHELXL-97 (Sheldrick, 1997)'
_computing_structure_solution 'SHELXS-97 (Sheldrick, 1997)'
_diffrn_ambient_temperature 173(2)
_diffrn_detector 'CCD plate'
_diffrn_measured_fraction_theta_full 0.995
_diffrn_measured_fraction_theta_max 0.995
_diffrn_measurement_device '95mm CCD camera on \k-goniostat'
_diffrn_measurement_device_type KappaCCD
_diffrn_measurement_method 'CCD rotation images, thick slices'
_diffrn_orient_matrix_type 'by Nonius Collect from scalepack cell'
_diffrn_orient_matrix_UB_11 0.384556E-1
_diffrn_orient_matrix_UB_12 -0.359951E-1
_diffrn_orient_matrix_UB_13 0.185581E-1
_diffrn_orient_matrix_UB_21 -0.428241E-1
_diffrn_orient_matrix_UB_22 -0.299531E-1
_diffrn_orient_matrix_UB_23 0.196819E-1
_diffrn_orient_matrix_UB_31 -0.32292E-2
_diffrn_orient_matrix_UB_32 -0.314316E-1
_diffrn_orient_matrix_UB_33 -0.400086E-1
_diffrn_radiation_monochromator graphite
_diffrn_radiation_probe x-ray
_diffrn_radiation_type MoK\a
_diffrn_radiation_wavelength 0.71073
_diffrn_reflns_av_R_equivalents 0.0487
_diffrn_reflns_av_unetI/netI 0.0237
_diffrn_reflns_limit_h_max 26
_diffrn_reflns_limit_h_min -25
_diffrn_reflns_limit_k_max 23
_diffrn_reflns_limit_k_min -23
_diffrn_reflns_limit_l_max 20
_diffrn_reflns_limit_l_min -22
_diffrn_reflns_number 75050
_diffrn_reflns_theta_full 27.47
_diffrn_reflns_theta_max 27.47
_diffrn_reflns_theta_min 3.71
_diffrn_source 'Enraf Nonius FR590'
_exptl_absorpt_coefficient_mu 0.754
_exptl_absorpt_correction_T_max 0.8471
_exptl_absorpt_correction_T_min 0.7834
_exptl_absorpt_correction_type multi-scan
_exptl_absorpt_process_details
;
[c.f. r.h. blessing, acta cryst. (1995), a51, 33-38]
;
_exptl_crystal_colour red
_exptl_crystal_density_diffrn 0.997
_exptl_crystal_density_method 'not measured'
_exptl_crystal_description plate
_exptl_crystal_F_000 2022
_exptl_crystal_size_max 0.3
_exptl_crystal_size_mid 0.3
_exptl_crystal_size_min 0.2
_refine_diff_density_max 0.999
_refine_diff_density_min -0.715
_refine_diff_density_rms 0.103
_refine_ls_extinction_method none
_refine_ls_goodness_of_fit_ref 1.109
_refine_ls_hydrogen_treatment 'riding , or omitted'
_refine_ls_matrix_type full
_refine_ls_number_parameters 354
_refine_ls_number_reflns 7495
_refine_ls_number_restraints 2
_refine_ls_restrained_S_all 1.11
_refine_ls_R_factor_all 0.0591
_refine_ls_R_factor_gt 0.0479
_refine_ls_shift/su_max 0.001
_refine_ls_shift/su_mean 0
_refine_ls_structure_factor_coef Fsqd
_refine_ls_weighting_details 'calc w=1/[\s^2^(Fo^2^)+(0.0763P)^2^+14.1269P] where P=(Fo^2^+2Fc^2^)/3'
_refine_ls_weighting_scheme calc
_refine_ls_wR_factor_gt 0.1505
_refine_ls_wR_factor_ref 0.1586
_reflns_number_gt 6389
_reflns_number_total 7495
_reflns_threshold_expression >2sigma(I)
_cod_data_source_file b515790k.txt
_cod_data_source_block (4)-may1703
_cod_depositor_comments
;
The following automatic conversions were performed:
'_symmetry_cell_setting' value 'Orthorhombic' changed to 'orthorhombic'
according to '/home/saulius/struct/CIF-dictionaries/cif_core.dic'
dictionary named 'cif_core.dic' version 2.4.1 from 2010-06-29.

Automatic conversion script
Id: cif_fix_enum 1527 2010-12-29 10:47:43Z saulius 
;
_cod_original_sg_symbol_H-M Pnma
_cod_database_code 7006950

loop_
_symmetry_equiv_pos_as_xyz
'x, y, z'
'-x+1/2, -y, z+1/2'
'x+1/2, -y+1/2, -z+1/2'
'-x, y+1/2, -z'
'-x, -y, -z'
'x-1/2, y, -z-1/2'
'-x-1/2, y-1/2, z-1/2'
'x, -y-1/2, z'

loop_
_atom_site_label
_atom_site_type_symbol
_atom_site_fract_x
_atom_site_fract_y
_atom_site_fract_z
_atom_site_U_iso_or_equiv
_atom_site_adp_type
_atom_site_occupancy
_atom_site_symmetry_multiplicity
_atom_site_calc_flag
_atom_site_refinement_flags
_atom_site_disorder_assembly
_atom_site_disorder_group
Ce Ce 0.290314(13) 0.25 0.438198(16) 0.02985(11) Uani 1 2 d S . .
Li1 Li 0.1384(5) 0.25 0.5329(5) 0.051(3) Uani 0.304(7) 2 d SP . .
Li2 Li 0.4280(6) 0.25 0.5259(8) 0.068(3) Uani 0.304(7) 2 d SP . .
Li3 Li 0.2854(4) 0.25 0.2457(7) 0.049(3) Uani 0.304(7) 2 d SP . .
N1 N 0.1856(2) 0.3241(2) 0.4489(3) 0.0690(14) Uani 1 1 d . . .
N2 N 0.3531(2) 0.3238(2) 0.5430(2) 0.0592(12) Uani 1 1 d . . .
N3 N 0.3341(2) 0.3240(2) 0.3239(2) 0.0557(10) Uani 1 1 d . . .
C3 C 0.1647(3) 0.2894(3) 0.2223(3) 0.0621(13) Uani 1 1 d . . .
C4 C 0.1852(2) 0.4060(3) 0.4466(3) 0.0544(12) Uani 1 1 d . . .
H4A H 0.206 0.4222 0.398 0.065 Uiso 1 1 calc R . .
H4B H 0.2123 0.4247 0.4896 0.065 Uiso 1 1 calc R . .
C5 C 0.1188(2) 0.4450(3) 0.4520(3) 0.0549(12) Uani 1 1 d . . .
C6 C 0.1320(4) 0.5307(4) 0.4483(4) 0.099(2) Uani 1 1 d . . .
H6A H 0.1604 0.5452 0.491 0.149 Uiso 1 1 calc R . .
H6B H 0.0911 0.5582 0.4523 0.149 Uiso 1 1 calc R . .
H6C H 0.153 0.543 0.3992 0.149 Uiso 1 1 calc R . .
C7 C 0.0855(3) 0.4235(4) 0.5271(4) 0.0835(19) Uani 1 1 d . . .
H7A H 0.1126 0.4387 0.5708 0.125 Uiso 1 1 calc R . .
H7B H 0.0789 0.3688 0.5285 0.125 Uiso 1 1 calc R . .
H7C H 0.0437 0.4491 0.5304 0.125 Uiso 1 1 calc R . .
C8 C 0.0748(4) 0.4207(6) 0.3869(4) 0.115(3) Uani 1 1 d . . .
H8A H 0.0948 0.4337 0.3374 0.173 Uiso 1 1 calc R . .
H8B H 0.0332 0.4466 0.3916 0.173 Uiso 1 1 calc R . .
H8C H 0.0681 0.3661 0.3895 0.173 Uiso 1 1 calc R . .
C11 C 0.2004(3) 0.2895(3) 0.6724(3) 0.0638(14) Uani 1 1 d . . .
C12 C 0.3546(3) 0.4058(2) 0.5486(3) 0.0508(11) Uani 1 1 d . . .
H12A H 0.3096 0.4242 0.5532 0.061 Uiso 1 1 calc R . .
H12B H 0.3725 0.4261 0.4999 0.061 Uiso 1 1 calc R . .
C13 C 0.3941(2) 0.4381(3) 0.6161(3) 0.0561(12) Uani 1 1 d . . .
C14 C 0.3907(4) 0.5242(3) 0.6096(5) 0.101(3) Uani 1 1 d . . .
H14A H 0.3454 0.5404 0.6116 0.151 Uiso 1 1 calc R . .
H14B H 0.4099 0.5402 0.5607 0.151 Uiso 1 1 calc R . .
H14C H 0.4145 0.547 0.6525 0.151 Uiso 1 1 calc R . .
C15 C 0.3656(4) 0.4122(5) 0.6939(3) 0.095(2) Uani 1 1 d . . .
H15A H 0.3202 0.4277 0.6971 0.142 Uiso 1 1 calc R . .
H15B H 0.3899 0.4353 0.7362 0.142 Uiso 1 1 calc R . .
H15C H 0.3685 0.3572 0.6977 0.142 Uiso 1 1 calc R . .
C16 C 0.4642(3) 0.4136(5) 0.6130(5) 0.104(3) Uani 1 1 d . . .
H16A H 0.4667 0.3586 0.6175 0.155 Uiso 1 1 calc R . .
H16B H 0.488 0.4369 0.6557 0.155 Uiso 1 1 calc R . .
H16C H 0.4832 0.4295 0.5639 0.155 Uiso 1 1 calc R . .
C19 C 0.5070(2) 0.2897(3) 0.4139(3) 0.0600(12) Uani 1 1 d . . .
C20 C 0.3357(2) 0.4061(2) 0.3226(3) 0.0494(10) Uani 1 1 d . . .
H20A H 0.3612 0.4235 0.3675 0.059 Uiso 1 1 calc R . .
H20B H 0.291 0.4248 0.3297 0.059 Uiso 1 1 calc R . .
C21 C 0.3634(3) 0.4428(3) 0.2504(3) 0.0578(12) Uani 1 1 d . . .
C22 C 0.3604(4) 0.5284(3) 0.2622(4) 0.096(2) Uani 1 1 d . . .
H22A H 0.3154 0.5438 0.2701 0.143 Uiso 1 1 calc R . .
H22B H 0.3778 0.5539 0.2166 0.143 Uiso 1 1 calc R . .
H22C H 0.386 0.5423 0.3075 0.143 Uiso 1 1 calc R . .
C23 C 0.3260(5) 0.4201(5) 0.1800(4) 0.124(3) Uani 1 1 d . . .
H23A H 0.2806 0.4344 0.1865 0.186 Uiso 1 1 calc R . .
H23B H 0.3291 0.3654 0.1729 0.186 Uiso 1 1 calc R . .
H23C H 0.3438 0.4458 0.1348 0.186 Uiso 1 1 calc R . .
C24 C 0.4323(4) 0.4194(5) 0.2383(5) 0.115(3) Uani 1 1 d . . .
H24A H 0.449 0.4433 0.1915 0.173 Uiso 1 1 calc R . .
H24B H 0.4345 0.3645 0.2329 0.173 Uiso 1 1 calc R . .
H24C H 0.4582 0.4353 0.2827 0.173 Uiso 1 1 calc R . .
O1 O 0.0222 0.25 0.5614 0.230(14) Uiso 0.5 2 d SPD . .
C25 C -0.0413(13) 0.25 0.5192(16) 0.128(9) Uiso 0.5 2 d SPD . .
H25A H -0.0625 0.2941 0.5434 0.154 Uiso 0.25 1 calc PR . .
H25B H -0.0625 0.2059 0.5434 0.154 Uiso 0.25 1 calc PR . .
C26 C -0.003(2) 0.25 0.6450(17) 0.209(18) Uiso 0.5 2 d SPD . .
H26A H -0.0324 0.294 0.6428 0.251 Uiso 0.25 1 calc PR . .
H26B H -0.0324 0.206 0.6428 0.251 Uiso 0.25 1 calc PR . .
C27 C -0.0742(19) 0.25 0.4406(17) 0.167(14) Uiso 0.5 2 d SPD . .
H27A H -0.1212 0.25 0.4475 0.251 Uiso 0.5 2 calc SPR . .
H27B H -0.0613 0.2049 0.4118 0.251 Uiso 0.25 1 calc PR . .
H27C H -0.0613 0.2951 0.4118 0.251 Uiso 0.25 1 calc PR . .
C28 C 0.013(2) 0.25 0.730(2) 0.23(2) Uiso 0.5 2 d SPD . .
H28A H -0.0272 0.25 0.7596 0.34 Uiso 0.5 2 calc SPR . .
H28B H 0.0381 0.2951 0.7421 0.34 Uiso 0.25 1 calc PR . .
H28C H 0.0381 0.2049 0.7421 0.34 Uiso 0.25 1 calc PR . .
C1 C 0.1737(4) 0.2922(5) 0.3587(5) 0.0391(17) Uani 0.5 1 d P . 1
C2 C 0.1691(5) 0.3276(5) 0.2858(5) 0.0455(19) Uani 0.5 1 d P . 1
H2 H 0.1693 0.3811 0.2833 0.055 Uiso 0.5 1 calc PR . 1
C9 C 0.2930(4) 0.2919(5) 0.5921(5) 0.0408(18) Uani 0.5 1 d P . 1
C10 C 0.2408(5) 0.3272(5) 0.6308(6) 0.053(2) Uani 0.5 1 d P . 1
H10 H 0.2354 0.3802 0.6259 0.064 Uiso 0.5 1 calc PR . 1
C17 C 0.4009(4) 0.2918(5) 0.3563(5) 0.0408(17) Uani 0.5 1 d P . 1
C18 C 0.4548(5) 0.3277(5) 0.3889(7) 0.056(2) Uani 0.5 1 d P . 1
H18 H 0.4544 0.3811 0.3935 0.067 Uiso 0.5 1 calc PR . 1
Li1A Li 0.1434(7) 0.25 0.3672(6) 0.062(3) Uani 0.304(7) 2 d SP . 2
Li2A Li 0.3161(8) 0.25 0.6216(9) 0.081(4) Uani 0.304(7) 2 d SP . 2
Li3A Li 0.4152(5) 0.25 0.3177(7) 0.055(3) Uani 0.304(7) 2 d SP . 2
C1A C 0.1904(3) 0.2910(4) 0.5342(4) 0.0307(14) Uani 0.5 1 d P . 2
C2A C 0.1983(4) 0.3281(5) 0.6049(5) 0.0367(16) Uani 0.5 1 d P . 2
H2A H 0.2023 0.3815 0.6056 0.044 Uiso 0.5 1 calc PR . 2
C9A C 0.4123(3) 0.2918(4) 0.4976(5) 0.0320(15) Uani 0.5 1 d P . 2
C10A C 0.4600(4) 0.3280(4) 0.4543(5) 0.0399(17) Uani 0.5 1 d P . 2
H10A H 0.4601 0.3815 0.4526 0.048 Uiso 0.5 1 calc PR . 2
C17A C 0.2726(4) 0.2913(4) 0.2850(4) 0.0329(15) Uani 0.5 1 d P . 2
C18A C 0.2168(5) 0.3276(5) 0.2560(6) 0.049(2) Uani 0.5 1 d P . 2
H18A H 0.2146 0.381 0.2596 0.059 Uiso 0.5 1 calc PR . 2
Na1 Na 0.1384(5) 0.25 0.5329(5) 0.051(3) Uani 0.196(7) 2 d SP . 3
Na2 Na 0.4280(6) 0.25 0.5259(8) 0.068(3) Uani 0.196(7) 2 d SP . 3
Na3 Na 0.2854(4) 0.25 0.2457(7) 0.049(3) Uani 0.196(7) 2 d SP . 3
Na1A Na 0.1434(7) 0.25 0.3672(6) 0.062(3) Uani 0.196(7) 2 d SP . 3
Na2A Na 0.3161(8) 0.25 0.6216(9) 0.081(4) Uani 0.196(7) 2 d SP . 3
Na3A Na 0.4152(5) 0.25 0.3177(7) 0.055(3) Uani 0.196(7) 2 d SP . 3

loop_
_atom_site_aniso_label
_atom_site_aniso_U_11
_atom_site_aniso_U_22
_atom_site_aniso_U_33
_atom_site_aniso_U_23
_atom_site_aniso_U_13
_atom_site_aniso_U_12
Ce 0.03422(17) 0.02295(16) 0.03239(17) 0 -0.00232(11) 0
Li1 0.077(7) 0.042(5) 0.033(4) 0 0.012(4) 0
Li2 0.072(8) 0.056(7) 0.075(8) 0 0.009(6) 0
Li3 0.039(5) 0.048(6) 0.061(6) 0 -0.014(4) 0
N1 0.0383(19) 0.0323(19) 0.136(5) -0.004(2) 0.024(2) 0.0045(16)
N2 0.099(3) 0.0254(16) 0.053(2) -0.0050(15) -0.032(2) -0.0036(19)
N3 0.083(3) 0.0343(17) 0.050(2) 0.0058(16) 0.023(2) 0.0001(18)
C3 0.070(3) 0.047(3) 0.070(3) 0.004(2) -0.014(3) 0.003(2)
C4 0.037(2) 0.036(2) 0.091(4) -0.003(2) 0.004(2) 0.0080(18)
C5 0.048(2) 0.056(3) 0.061(3) -0.009(2) -0.010(2) 0.027(2)
C6 0.124(6) 0.055(4) 0.119(6) 0.006(3) 0.009(5) 0.047(4)
C7 0.079(4) 0.089(4) 0.083(4) -0.017(4) 0.018(3) 0.024(3)
C8 0.078(4) 0.171(9) 0.097(5) 0.001(6) -0.046(4) 0.013(5)
C11 0.094(4) 0.045(3) 0.052(3) -0.002(2) 0.015(3) 0.002(3)
C12 0.070(3) 0.030(2) 0.053(2) -0.0050(17) -0.016(2) -0.0049(19)
C13 0.050(2) 0.046(2) 0.072(3) -0.022(2) -0.011(2) -0.010(2)
C14 0.112(6) 0.047(3) 0.144(7) -0.034(4) -0.026(5) -0.016(3)
C15 0.109(5) 0.119(6) 0.056(3) -0.020(4) -0.012(3) -0.010(5)
C16 0.055(3) 0.111(6) 0.145(7) -0.016(5) -0.014(4) 0.002(4)
C19 0.046(2) 0.047(3) 0.088(4) 0.002(3) 0.002(2) -0.005(2)
C20 0.063(3) 0.036(2) 0.050(2) 0.0100(18) 0.016(2) 0.0007(19)
C21 0.070(3) 0.052(3) 0.052(3) 0.017(2) 0.005(2) -0.013(2)
C22 0.133(6) 0.053(3) 0.101(5) 0.038(3) 0.003(5) -0.015(4)
C23 0.192(10) 0.114(6) 0.066(4) 0.024(4) -0.045(5) -0.027(7)
C24 0.085(5) 0.113(6) 0.147(7) 0.003(5) 0.064(5) -0.014(5)
C1 0.035(4) 0.041(5) 0.041(4) 0.000(3) 0.004(3) 0.004(3)
C2 0.053(5) 0.039(4) 0.044(4) 0.006(4) -0.008(4) 0.003(4)
C9 0.052(5) 0.032(4) 0.039(4) 0.000(3) -0.007(4) -0.001(4)
C10 0.066(6) 0.036(4) 0.057(6) -0.002(4) 0.005(5) 0.001(4)
C17 0.038(4) 0.035(4) 0.050(5) 0.004(4) 0.003(3) 0.002(3)
C18 0.052(5) 0.031(4) 0.085(7) 0.004(4) -0.006(5) -0.004(4)
Li1A 0.081(8) 0.049(6) 0.057(6) 0 0.014(6) 0
Li2A 0.092(10) 0.052(7) 0.097(10) 0 -0.004(8) 0
Li3A 0.057(6) 0.043(5) 0.066(7) 0 -0.005(5) 0
C1A 0.028(3) 0.034(4) 0.030(3) 0.003(3) 0.006(3) 0.004(3)
C2A 0.037(4) 0.033(4) 0.040(4) -0.005(3) 0.001(3) 0.000(3)
C9A 0.028(3) 0.022(4) 0.045(4) -0.002(3) -0.006(3) 0.003(3)
C10A 0.037(4) 0.028(4) 0.055(5) 0.001(3) 0.004(3) -0.006(3)
C17A 0.038(4) 0.030(4) 0.031(3) 0.002(3) -0.003(3) -0.001(3)
C18A 0.062(6) 0.030(4) 0.055(5) 0.005(4) -0.011(4) 0.005(4)
Na1 0.077(7) 0.042(5) 0.033(4) 0 0.012(4) 0
Na2 0.072(8) 0.056(7) 0.075(8) 0 0.009(6) 0
Na3 0.039(5) 0.048(6) 0.061(6) 0 -0.014(4) 0
Na1A 0.081(8) 0.049(6) 0.057(6) 0 0.014(6) 0
Na2A 0.092(10) 0.052(7) 0.097(10) 0 -0.004(8) 0
Na3A 0.057(6) 0.043(5) 0.066(7) 0 -0.005(5) 0

loop_
_atom_type_symbol
_atom_type_description
_atom_type_scat_dispersion_real
_atom_type_scat_dispersion_imag
_atom_type_scat_source
C C 0.0033 0.0016 'International Tables Vol C Tables 4.2.6.8 and 6.1.1.4'
H H 0 0 'International Tables Vol C Tables 4.2.6.8 and 6.1.1.4'
Ce Ce -0.2486 2.6331 'International Tables Vol C Tables 4.2.6.8 and 6.1.1.4'
N N 0.0061 0.0033 'International Tables Vol C Tables 4.2.6.8 and 6.1.1.4'
Na Na 0.0362 0.0249 'International Tables Vol C Tables 4.2.6.8 and 6.1.1.4'
Li Li -0.0003 0.0001 'International Tables Vol C Tables 4.2.6.8 and 6.1.1.4'
O O 0.0106 0.006 'International Tables Vol C Tables 4.2.6.8 and 6.1.1.4'

loop_
_geom_angle_atom_site_label_1
_geom_angle_atom_site_label_2
_geom_angle_atom_site_label_3
_geom_angle
_geom_angle_site_symmetry_1
_geom_angle_site_symmetry_3
_geom_angle_publ_flag
N1 Ce N1 62.22(19) 8_565 . ?
N1 Ce N3 95.44(15) 8_565 8_565 ?
N1 Ce N3 128.85(17) . 8_565 ?
N1 Ce N3 128.85(17) 8_565 . ?
N1 Ce N3 95.44(15) . . ?
N3 Ce N3 62.04(17) 8_565 . ?
N1 Ce N2 129.65(17) 8_565 . ?
N1 Ce N2 96.67(16) . . ?
N3 Ce N2 128.93(16) 8_565 . ?
N3 Ce N2 96.18(15) . . ?
N1 Ce N2 96.67(16) 8_565 8_565 ?
N1 Ce N2 129.65(17) . 8_565 ?
N3 Ce N2 96.18(15) 8_565 8_565 ?
N3 Ce N2 128.93(16) . 8_565 ?
N2 Ce N2 60.68(16) . 8_565 ?
N1 Li1 N1 73.6(4) 8_565 . ?
N1 Li1 O1 124.8(4) . . ?
C9A Li2 C9A 103.2(17) 8_565 . ?
N2 Li2 N2 79.3(5) 8_565 . ?
N2 Li2 C19 138.3(6) 8_565 . ?
N2 Li2 C19 113.9(4) . . ?
N2 Li2 C19 113.9(4) 8_565 8_565 ?
N2 Li2 C19 138.3(6) . 8_565 ?
N3 Li3 N3 75.6(4) . 8_565 ?
N3 Li3 C3 135.2(5) . 8_565 ?
N3 Li3 C3 112.5(3) 8_565 8_565 ?
N3 Li3 C3 112.5(3) . . ?
N3 Li3 C3 135.2(5) 8_565 . ?
C4 N1 C1A 113.1(5) . . ?
C4 N1 C1 108.0(5) . . ?
C4 N1 Li1A 126.7(5) . . ?
C1A N1 Li1A 114.7(4) . . ?
C4 N1 Li1 127.9(4) . . ?
C1 N1 Li1 110.6(4) . . ?
C4 N1 Ce 121.3(3) . . ?
C1A N1 Ce 79.9(3) . . ?
C1 N1 Ce 83.3(3) . . ?
Li1A N1 Ce 89.0(3) . . ?
Li1 N1 Ce 96.9(3) . . ?
C12 N2 C9A 112.3(5) . . ?
C12 N2 C9 109.3(5) . . ?
C12 N2 Li2A 127.1(5) . . ?
C9A N2 Li2A 113.5(5) . . ?
C12 N2 Li2 129.1(4) . . ?
C9 N2 Li2 115.9(4) . . ?
C12 N2 Ce 124.1(3) . . ?
C9A N2 Ce 81.8(3) . . ?
C9 N2 Ce 78.8(3) . . ?
Li2A N2 Ce 87.5(4) . . ?
Li2 N2 Ce 87.5(4) . . ?
C20 N3 C17A 112.6(4) . . ?
C20 N3 C17 110.1(5) . . ?
C20 N3 Li3A 126.7(4) . . ?
C17A N3 Li3A 113.2(4) . . ?
C20 N3 Li3 127.9(4) . . ?
C17 N3 Li3 114.3(4) . . ?
C20 N3 Ce 122.3(3) . . ?
C17A N3 Ce 81.6(3) . . ?
C17 N3 Ce 81.3(3) . . ?
Li3A N3 Ce 90.1(3) . . ?
Li3 N3 Ce 90.6(3) . . ?
C2 C3 C3 121.4(4) . 8_565 ?
C3 C3 C18A 118.9(4) 8_565 . ?
N1 C4 C5 116.9(4) . . ?
C8 C5 C7 107.2(6) . . ?
C8 C5 C4 111.3(5) . . ?
C7 C5 C4 110.0(4) . . ?
C8 C5 C6 110.8(6) . . ?
C7 C5 C6 111.2(5) . . ?
C4 C5 C6 106.3(5) . . ?
C10 C11 C11 121.2(5) . 8_565 ?
C2A C11 C11 120.3(4) . 8_565 ?
N2 C12 C13 115.7(4) . . ?
C16 C13 C14 109.1(5) . . ?
C16 C13 C12 112.0(5) . . ?
C14 C13 C12 106.9(5) . . ?
C16 C13 C15 108.2(6) . . ?
C14 C13 C15 110.1(6) . . ?
C12 C13 C15 110.6(4) . . ?
C18 C19 C19 120.0(4) . 8_565 ?
C10A C19 C19 119.5(4) . 8_565 ?
N3 C20 C21 116.5(4) . . ?
C24 C21 C23 107.7(7) . . ?
C24 C21 C20 110.8(5) . . ?
C23 C21 C20 111.1(5) . . ?
C24 C21 C22 109.3(5) . . ?
C23 C21 C22 110.6(6) . . ?
C20 C21 C22 107.3(5) . . ?
C25 O1 C26 99.3(19) . . ?
C25 O1 Li1 139.3(11) . . ?
C26 O1 Li1 121.5(16) . . ?
O1 C25 C27 146(3) . . ?
C28 C26 O1 147(4) . . ?
C2 C1 C1 116.3(5) . 8_565 ?
C2 C1 N1 133.9(7) . . ?
C1 C1 N1 109.6(3) 8_565 . ?
C3 C2 C1 122.3(8) . . ?
C10 C9 C9 116.3(5) . 8_565 ?
C10 C9 N2 133.1(7) . . ?
C9 C9 N2 110.6(3) 8_565 . ?
C11 C10 C9 121.9(8) . . ?
C18 C17 C17 117.0(5) . 8_565 ?
C18 C17 N3 131.9(7) . . ?
C17 C17 N3 110.9(3) 8_565 . ?
C19 C18 C17 122.8(8) . . ?
N1 Li1A N1 76.5(5) . 8_565 ?
N2 Li2A N2 79.8(6) 8_565 . ?
N3 Li3A N3 75.9(4) 8_565 . ?
C10A C9A C9A 117.3(4) . 8_565 ?
C10A C9A N2 131.2(6) . . ?
C9A C9A N2 111.3(3) 8_565 . ?
C19 C10A C9A 123.1(7) . . ?
C18A C17A C17A 117.1(5) . 8_565 ?
C18A C17A N3 130.9(7) . . ?
C17A C17A N3 111.9(3) 8_565 . ?
C3 C18A C17A 123.9(7) . . ?

loop_
_geom_bond_atom_site_label_1
_geom_bond_atom_site_label_2
_geom_bond_distance
_geom_bond_site_symmetry_2
_geom_bond_publ_flag
Ce N1 2.541(4) . ?
Ce N3 2.545(4) . ?
Ce N2 2.590(4) . ?
Ce C1A 2.753(7) . ?
Ce C9 2.772(9) . ?
Ce C17A 2.781(7) . ?
Li1 N1 2.191(9) . ?
Li1 O1 2.456(11) . ?
Li2 N2 2.050(11) . ?
Li2 C19 2.635(13) . ?
Li3 N3 2.139(9) . ?
Li3 C3 2.627(10) . ?
N1 C4 1.454(6) . ?
N1 C1A 1.594(9) . ?
N1 C1 1.681(10) . ?
N1 Li1A 2.121(11) . ?
N2 C12 1.457(5) . ?
N2 C9A 1.563(9) . ?
N2 C9 1.612(10) . ?
N2 Li2A 2.039(13) . ?
N3 C20 1.457(5) . ?
N3 C17A 1.553(9) . ?
N3 C17 1.598(9) . ?
N3 Li3A 2.133(9) . ?
C3 C2 1.296(10) . ?
C3 C3 1.399(10) 8_565 ?
C4 C5 1.541(6) . ?
C5 C8 1.513(8) . ?
C5 C7 1.523(8) . ?
C5 C6 1.545(8) . ?
C11 C10 1.293(11) . ?
C11 C2A 1.359(10) . ?
C11 C11 1.399(10) 8_565 ?
C12 C13 1.539(6) . ?
C13 C16 1.517(8) . ?
C13 C14 1.531(8) . ?
C13 C15 1.542(9) . ?
C19 C18 1.346(11) . ?
C19 C10A 1.378(10) . ?
C19 C19 1.408(10) 8_565 ?
C20 C21 1.524(6) . ?
C21 C24 1.500(9) . ?
C21 C23 1.500(9) . ?
C21 C22 1.534(8) . ?
O1 C25 1.51(2) . ?
O1 C26 1.54(3) . ?
C25 C27 1.52(3) . ?
C26 C28 1.50(3) . ?
C1 C2 1.415(11) . ?
C1 C1 1.498(17) 8_565 ?
C9 C10 1.418(13) . ?
C9 C9 1.485(16) 8_565 ?
C17 C18 1.403(13) . ?
C17 C17 1.481(16) 8_565 ?
Li1A N1 2.121(11) 8_565 ?
Li2A N2 2.039(13) 8_565 ?
Li3A N3 2.133(9) 8_565 ?
C1A C2A 1.401(11) . ?
C1A C1A 1.454(15) 8_565 ?
C9A C10A 1.397(11) . ?
C9A C9A 1.482(14) 8_565 ?
C17A C18A 1.414(11) . ?
C17A C17A 1.465(15) 8_565 ?
